data_4317003
loop_
_publ_author_name
'Shuao Wang'
'Evgeny V. Alekseev'
'Hannah M. Miller'
'Wulf Depmeier'
'Thomas E. Albrecht-Schmitt'

_publ_section_title
;
 Boronic Acid Flux Synthesis and Crystal Growth of Uranium and Neptunium
 Boronates and Borates: A Low-Temperature Route to the First Neptunium(V)
 Borate
;
_journal_name_full 'Inorganic Chemistry'
_journal_page_first 9755
_journal_page_last 9757
_journal_paper_doi 10.1021/ic101678d
_journal_volume 49
_journal_year 2010
_chemical_formula_moiety (UO2)(CH3BO2)H2O
_chemical_formula_sum 'C B O5 U'
_chemical_formula_weight 340.85
_chemical_melting_point ?
_chemical_name_common 'Uranyl methyl boronate'
_chemical_name_systematic
; 
 ? 
;
_space_group_IT_number 62
_symmetry_cell_setting orthorhombic
_symmetry_space_group_name_Hall '-P 2ac 2n'
_symmetry_space_group_name_H-M 'P n m a'
_atom_sites_solution_hydrogens none
_atom_sites_solution_primary direct
_atom_sites_solution_secondary difmap
_audit_creation_method SHELXL-97
_cell_angle_alpha 90.00
_cell_angle_beta 90.00
_cell_angle_gamma 90.00
_cell_formula_units_Z 4
_cell_length_a 6.8440(9)
_cell_length_b 8.4306(11)
_cell_length_c 10.3471(13)
_cell_measurement_reflns_used 791
_cell_measurement_temperature 100(2)
_cell_measurement_theta_max 28.69
_cell_measurement_theta_min 3.12
_cell_volume 597.02(13)
_computing_cell_refinement 'smart saint'
_computing_data_collection smart
_computing_data_reduction SAINT
_computing_molecular_graphics 'SHELXP-97 (Sheldrick, 1997)'
_computing_publication_material 'SHELXCIF-97 (Sheldrick, 2000)'
_computing_structure_refinement 'SHELXL-97 (Sheldrick, 1997)'
_computing_structure_solution 'SHELXS-97 (Sheldrick, 1990)'
_diffrn_ambient_temperature 100(2)
_diffrn_detector_area_resol_mean 0
_diffrn_measured_fraction_theta_full 0.962
_diffrn_measured_fraction_theta_max 0.962
_diffrn_measurement_device_type 'BRUKER apex II'
_diffrn_measurement_method '0.5 wide w/ exposures'
_diffrn_radiation_monochromator 'Quazar optics'
_diffrn_radiation_source 'Imus microfocused'
_diffrn_radiation_type MoK\a
_diffrn_radiation_wavelength 0.71073
_diffrn_reflns_av_R_equivalents 0.0499
_diffrn_reflns_av_sigmaI/netI 0.0307
_diffrn_reflns_limit_h_max 8
_diffrn_reflns_limit_h_min -8
_diffrn_reflns_limit_k_max 11
_diffrn_reflns_limit_k_min -11
_diffrn_reflns_limit_l_max 13
_diffrn_reflns_limit_l_min -13
_diffrn_reflns_number 6130
_diffrn_reflns_theta_full 28.69
_diffrn_reflns_theta_max 28.69
_diffrn_reflns_theta_min 3.12
_exptl_absorpt_coefficient_mu 27.122
_exptl_absorpt_correction_T_max 0.703
_exptl_absorpt_correction_T_min 0.600
_exptl_absorpt_correction_type numerical
_exptl_absorpt_process_details SHELTXPREP
_exptl_crystal_colour Light-yellow
_exptl_crystal_density_diffrn 3.792
_exptl_crystal_density_meas ?
_exptl_crystal_density_method 'not measured'
_exptl_crystal_description Needle
_exptl_crystal_F_000 572
_exptl_crystal_size_max 0.105
_exptl_crystal_size_mid 0.016
_exptl_crystal_size_min 0.013
_refine_diff_density_max 0.942
_refine_diff_density_min -1.082
_refine_diff_density_rms 0.247
_refine_ls_extinction_method none
_refine_ls_goodness_of_fit_ref 0.978
_refine_ls_hydrogen_treatment none
_refine_ls_matrix_type full
_refine_ls_number_parameters 46
_refine_ls_number_reflns 791
_refine_ls_number_restraints 6
_refine_ls_restrained_S_all 0.975
_refine_ls_R_factor_all 0.0258
_refine_ls_R_factor_gt 0.0206
_refine_ls_shift/su_max 0.000
_refine_ls_shift/su_mean 0.000
_refine_ls_structure_factor_coef Fsqd
_refine_ls_weighting_details 'calc w=1/[\s^2^(Fo^2^)+(0.0252P)^2^+1.4727P] where P=(Fo^2^+2Fc^2^)/3'
_refine_ls_weighting_scheme calc
_refine_ls_wR_factor_gt 0.0455
_refine_ls_wR_factor_ref 0.0475
_reflns_number_gt 702
_reflns_number_total 791
_reflns_threshold_expression >2sigma(I)
_cod_data_source_file ic101678d_si_001_2.cif
_cod_data_source_block UCBO
_cod_depositor_comments
;
The following automatic conversions were performed:

'_chemical_melting_point' value 'n/a' was changed to '?' - the value
is undefined or not given.

Automatic conversion script
Id: cif_fix_values 1569 2011-02-09 13:29:24Z adriana 

The following automatic conversions were performed:

'_symmetry_cell_setting' value 'Orthorhombic' changed to
'orthorhombic' according to the built-in table from CIF Core
dictionary named 'cif_core.dic' version 2.4.1 from 2010-06-29.

Automatic conversion script
Id: cif_fix_values 1646 2011-03-28 12:23:43Z adriana 

The following automatic conversions were performed:

'_exptl_crystal_density_meas' value 'n/a' was changed to '?' - the
value is perceived as not measured.

Automatic conversion script
Id: cif_fix_values 3008 2015-01-20 13:52:24Z robertas 
;
_cod_database_code 4317003

loop_
_symmetry_equiv_pos_as_xyz
'x, y, z'
'-x+1/2, -y, z+1/2'
'x+1/2, -y+1/2, -z+1/2'
'-x, y+1/2, -z'
'-x, -y, -z'
'x-1/2, y, -z-1/2'
'-x-1/2, y-1/2, z-1/2'
'x, -y-1/2, z'

loop_
_atom_site_label
_atom_site_type_symbol
_atom_site_fract_x
_atom_site_fract_y
_atom_site_fract_z
_atom_site_U_iso_or_equiv
_atom_site_adp_type
_atom_site_occupancy
_atom_site_symmetry_multiplicity
_atom_site_calc_flag
_atom_site_refinement_flags
_atom_site_disorder_assembly
_atom_site_disorder_group
U1 U 0.05651(3) 0.2500 0.66410(2) 0.00782(8) Uani 1 2 d S . .
O1 O 0.0557(5) 0.4611(4) 0.6601(3) 0.0137(8) Uani 1 1 d . . .
O2 O -0.2769(7) 0.2500 0.6302(4) 0.0109(10) Uani 1 2 d S . .
O3 O 0.3878(7) 0.2500 0.6327(4) 0.0117(10) Uani 1 2 d S . .
O4 O 0.0559(7) 0.2500 0.4304(5) 0.0148(11) Uani 1 2 d S . .
B1 B 0.0545(11) 0.2500 0.9417(8) 0.0104(15) Uani 1 2 d SU . .
C1 C 0.0538(10) 0.2500 1.0902(7) 0.0198(18) Uani 1 2 d S . .

loop_
_atom_site_aniso_label
_atom_site_aniso_U_11
_atom_site_aniso_U_22
_atom_site_aniso_U_33
_atom_site_aniso_U_23
_atom_site_aniso_U_13
_atom_site_aniso_U_12
U1 0.00618(13) 0.00995(13) 0.00734(12) 0.000 0.00003(9) 0.000
O1 0.0139(18) 0.0108(18) 0.0165(18) -0.0001(13) 0.0007(14) -0.0004(13)
O2 0.011(2) 0.018(3) 0.0041(19) 0.000 -0.0010(18) 0.000
O3 0.007(2) 0.020(3) 0.008(2) 0.000 0.0011(18) 0.000
O4 0.019(3) 0.013(3) 0.013(2) 0.000 -0.003(2) 0.000
B1 0.009(3) 0.008(3) 0.014(3) 0.000 -0.003(2) 0.000
C1 0.009(4) 0.036(5) 0.014(3) 0.000 -0.002(3) 0.000

loop_
_atom_type_symbol
_atom_type_description
_atom_type_scat_dispersion_real
_atom_type_scat_dispersion_imag
_atom_type_scat_source
C C 0.0033 0.0016 'International Tables Vol C Tables 4.2.6.8 and 6.1.1.4'
B B 0.0013 0.0007 'International Tables Vol C Tables 4.2.6.8 and 6.1.1.4'
O O 0.0106 0.0060 'International Tables Vol C Tables 4.2.6.8 and 6.1.1.4'
U U -9.6767 9.6646 'International Tables Vol C Tables 4.2.6.8 and 6.1.1.4'

loop_
_geom_angle_atom_site_label_1
_geom_angle_atom_site_label_2
_geom_angle_atom_site_label_3
_geom_angle
_geom_angle_site_symmetry_1
_geom_angle_site_symmetry_3
_geom_angle_publ_flag
O1 U1 O1 177.3(2) 8_565 . ?
O1 U1 O3 89.98(10) 8_565 . ?
O1 U1 O3 89.98(10) . . ?
O1 U1 O2 89.63(10) 8_565 . ?
O1 U1 O2 89.63(10) . . ?
O3 U1 O2 163.09(16) . . ?
O1 U1 O3 91.09(10) 8_565 6_557 ?
O1 U1 O3 91.09(10) . 6_557 ?
O3 U1 O3 126.93(13) . 6_557 ?
O2 U1 O3 69.97(16) . 6_557 ?
O1 U1 O4 88.67(10) 8_565 . ?
O1 U1 O4 88.67(10) . . ?
O3 U1 O4 81.93(16) . . ?
O2 U1 O4 81.16(16) . . ?
O3 U1 O4 151.14(16) 6_557 . ?
O1 U1 O2 91.26(10) 8_565 6_657 ?
O1 U1 O2 91.26(10) . 6_657 ?
O3 U1 O2 69.99(16) . 6_657 ?
O2 U1 O2 126.91(13) . 6_657 ?
O3 U1 O2 56.94(16) 6_557 6_657 ?
O4 U1 O2 151.93(16) . 6_657 ?
O1 U1 B1 91.33(10) 8_565 . ?
O1 U1 B1 91.33(10) . . ?
O3 U1 B1 98.44(19) . . ?
O2 U1 B1 98.46(18) . . ?
O3 U1 B1 28.49(19) 6_557 . ?
O4 U1 B1 179.63(19) . . ?
O2 U1 B1 28.45(19) 6_657 . ?
O1 U1 U1 90.77(10) 8_565 6_657 ?
O1 U1 U1 90.76(10) . 6_657 ?
O3 U1 U1 35.61(11) . 6_657 ?
O2 U1 U1 161.29(11) . 6_657 ?
O3 U1 U1 91.32(11) 6_557 6_657 ?
O4 U1 U1 117.55(12) . 6_657 ?
O2 U1 U1 34.38(11) 6_657 6_657 ?
B1 U1 U1 62.83(15) . 6_657 ?
O1 U1 U1 90.46(10) 8_565 6_557 ?
O1 U1 U1 90.46(10) . 6_557 ?
O3 U1 U1 160.71(11) . 6_557 ?
O2 U1 U1 36.19(11) . 6_557 ?
O3 U1 U1 33.78(11) 6_557 6_557 ?
O4 U1 U1 117.36(12) . 6_557 ?
O2 U1 U1 90.72(11) 6_657 6_557 ?
B1 U1 U1 62.27(15) . 6_557 ?
U1 U1 U1 125.098(14) 6_657 6_557 ?
B1 O2 U1 155.9(4) 6_557 . ?
B1 O2 U1 94.6(4) 6_557 6_557 ?
U1 O2 U1 109.43(17) . 6_557 ?
B1 O3 U1 154.2(5) 6_657 . ?
B1 O3 U1 95.2(4) 6_657 6_657 ?
U1 O3 U1 110.60(18) . 6_657 ?
O2 B1 O3 113.2(6) 6_657 6_557 ?
O2 B1 C1 123.0(6) 6_657 . ?
O3 B1 C1 123.8(7) 6_557 . ?
O2 B1 U1 56.9(3) 6_657 . ?
O3 B1 U1 56.3(3) 6_557 . ?
C1 B1 U1 179.9(5) . . ?

loop_
_geom_bond_atom_site_label_1
_geom_bond_atom_site_label_2
_geom_bond_distance
_geom_bond_site_symmetry_2
_geom_bond_publ_flag
U1 O1 1.780(4) 8_565 ?
U1 O1 1.780(4) . ?
U1 O3 2.291(5) . ?
U1 O2 2.309(5) . ?
U1 O3 2.399(5) 6_557 ?
U1 O4 2.419(5) . ?
U1 O2 2.415(4) 6_657 ?
U1 B1 2.872(8) . ?
U1 U1 3.8562(5) 6_657 ?
U1 U1 3.8562(5) 6_557 ?
O2 B1 1.373(9) 6_557 ?
O2 U1 2.415(4) 6_557 ?
O3 B1 1.376(9) 6_657 ?
O3 U1 2.399(5) 6_657 ?
B1 O2 1.373(9) 6_657 ?
B1 O3 1.376(9) 6_557 ?
B1 C1 1.537(11) . ?
